data_1548476
loop_
_publ_author_name
'Milan Bergeron-Brlek'
'Michael Meanwell'
'Robert Britton'

_publ_section_title
;
 Direct synthesis of imino-C-nucleoside analogues and other biologically
 active iminosugars
;
_journal_name_full 'Nature Communications'
_journal_page_first 6903
_journal_paper_doi 10.1038/ncomms7903
_journal_volume 6
_journal_year 2015
_chemical_absolute_configuration syn
_chemical_formula_moiety 'C18 H25 N O3'
_chemical_formula_sum 'C18 H25 N O3'
_chemical_formula_weight 303.39
_space_group_crystal_system orthorhombic
_space_group_IT_number 19
_space_group_name_Hall 'P 2ac 2ab'
_space_group_name_H-M_alt 'P 21 21 21'
_symmetry_space_group_name_Hall 'P 2ac 2ab'
_symmetry_space_group_name_H-M 'P 21 21 21'
_atom_sites_solution_hydrogens mixed
_cell_angle_alpha 90
_cell_angle_beta 90
_cell_angle_gamma 90
_cell_formula_units_Z 8
_cell_length_a 10.6408(3)
_cell_length_b 17.7283(5)
_cell_length_c 18.1077(5)
_cell_measurement_reflns_used 8573
_cell_measurement_temperature 296(2)
_cell_measurement_theta_max 24.97
_cell_measurement_theta_min 2.22
_cell_volume 3415.90(17)
_computing_cell_refinement 'Bruker SAINT'
_computing_data_collection 'Bruker APEX2'
_computing_data_reduction 'Bruker SAINT'
_computing_molecular_graphics 'Olex2 (Dolomanov et al., 2009)'
_computing_publication_material 'Olex2 (Dolomanov et al., 2009)'
_computing_structure_refinement 'ShelXL (Sheldrick, 2008)'
_diffrn_ambient_temperature 296.15
_diffrn_measured_fraction_theta_full 1.000
_diffrn_measured_fraction_theta_max 0.999
_diffrn_measurement_device_type 'Bruker APEX-II CCD'
_diffrn_measurement_method '\f and \w scans'
_diffrn_radiation_type MoK\a
_diffrn_radiation_wavelength 0.71073
_diffrn_reflns_av_R_equivalents 0.0324
_diffrn_reflns_av_unetI/netI 0.0387
_diffrn_reflns_Laue_measured_fraction_full 1.000
_diffrn_reflns_Laue_measured_fraction_max 0.999
_diffrn_reflns_limit_h_max 12
_diffrn_reflns_limit_h_min -12
_diffrn_reflns_limit_k_max 21
_diffrn_reflns_limit_k_min -19
_diffrn_reflns_limit_l_max 21
_diffrn_reflns_limit_l_min -21
_diffrn_reflns_number 22547
_diffrn_reflns_point_group_measured_fraction_full 1.000
_diffrn_reflns_point_group_measured_fraction_max 0.998
_diffrn_reflns_theta_full 25.242
_diffrn_reflns_theta_max 25.401
_diffrn_reflns_theta_min 1.608
_exptl_absorpt_coefficient_mu 0.080
_exptl_absorpt_correction_T_max 0.7452
_exptl_absorpt_correction_T_min 0.6832
_exptl_absorpt_correction_type multi-scan
_exptl_absorpt_process_details '(Sheldrich , 1996)'
_exptl_crystal_colour colourless
_exptl_crystal_density_diffrn 1.180
_exptl_crystal_description Block
_exptl_crystal_F_000 1312
_exptl_crystal_size_max 0.508
_exptl_crystal_size_mid 0.144
_exptl_crystal_size_min 0.119
_refine_diff_density_max 0.239
_refine_diff_density_min -0.184
_refine_diff_density_rms 0.031
_refine_ls_abs_structure_details
;
 Flack x determined using 1645 quotients [(I+)-(I-)]/[(I+)+(I-)]
 (Parsons, Flack and Wagner, Acta Cryst. B69 (2013) 249-259).
;
_refine_ls_abs_structure_Flack -0.1(4)
_refine_ls_extinction_coef 0.0014(5)
_refine_ls_extinction_expression Fc^*^=kFc[1+0.001xFc^2^\l^3^/sin(2\q)]^-1/4^
_refine_ls_extinction_method 'SHELXL-2014/7 (Sheldrick 2014'
_refine_ls_goodness_of_fit_ref 1.013
_refine_ls_hydrogen_treatment mixed
_refine_ls_matrix_type full
_refine_ls_number_parameters 408
_refine_ls_number_reflns 6282
_refine_ls_number_restraints 0
_refine_ls_restrained_S_all 1.013
_refine_ls_R_factor_all 0.0700
_refine_ls_R_factor_gt 0.0435
_refine_ls_shift/su_max 0.000
_refine_ls_shift/su_mean 0.000
_refine_ls_structure_factor_coef Fsqd
_refine_ls_weighting_details 'w=1/[\s^2^(Fo^2^)+(0.0505P)^2^+0.3381P] where P=(Fo^2^+2Fc^2^)/3'
_refine_ls_weighting_scheme calc
_refine_ls_wR_factor_gt 0.0928
_refine_ls_wR_factor_ref 0.1034
_reflns_Friedel_coverage 0.781
_reflns_Friedel_fraction_full 1.000
_reflns_Friedel_fraction_max 0.998
_reflns_number_gt 4663
_reflns_number_total 6282
_reflns_threshold_expression 'I > 2\s(I)'
_cod_data_source_file ncomms7903-s4.cif
_cod_data_source_block mo_4_mb_032_0m_a_a
_cod_depositor_comments
;
The following automatic conversions were performed:

'_exptl_absorpt_correction_type' value 'Multi-scan' changed to
'multi-scan' according to the built-in table from CIF Core dictionary
named 'cif_core.dic' version 2.4.1 from 2010-06-29.

Automatic conversion script
Id: cif_fix_values 5376 2017-05-30 11:51:03Z andrius 
;
_cod_database_code 1548476
_shelx_space_group_comment
;
The symmetry employed for this shelxl refinement is uniquely defined
by the following loop, which should always be used as a source of
symmetry information in preference to the above space-group names.
They are only intended as comments.
;
_shelx_estimated_absorpt_t_max 0.991
_shelx_estimated_absorpt_t_min 0.961
_olex2_refinement_description
;
1. Fixed Uiso
 At 1.2 times of:
  All C(H) groups, All C(H,H) groups
 At 1.5 times of:
  All C(H,H,H) groups, All O(H) groups
2.a Ternary CH refined with riding coordinates:
 C27(H27), C26(H26), C25(H25), C24(H24), C4(H4), C5(H5), C6(H6), C7(H7)
2.b Secondary CH2 refined with riding coordinates:
 C3(H3A,H3B), C32(H32A,H32B), C28(H28A,H28B), C23(H23A,H23B), C8(H8A,H8B),
 C12(H12A,H12B)
2.c Aromatic/amide H refined with riding coordinates:
 C2(H2), C36(H36), C37(H37), C38(H38), C35(H35), C34(H34), C22(H22), C18(H18),
 C17(H17), C15(H15), C14(H14), C16(H16)
2.d X=CH2 refined with riding coordinates:
 C1(H1A,H1B), C21(H21A,H21B)
2.e Idealised Me refined as rotating group:
 C31(H31A,H31B,H31C), C29(H29A,H29B,H29C), C9(H9A,H9B,H9C), C11(H11A,H11B,H11C)
2.f Idealised tetrahedral OH refined as rotating group with stretchable bonds:
 O4(H4A)
;
_shelx_shelxl_version_number 2014/7
_olex2_submission_special_instructions 'No special instructions were received'

loop_
_space_group_symop_operation_xyz
'x, y, z'
'-x+1/2, -y, z+1/2'
'-x, y+1/2, -z+1/2'
'x+1/2, -y+1/2, -z'

loop_
_atom_site_label
_atom_site_type_symbol
_atom_site_fract_x
_atom_site_fract_y
_atom_site_fract_z
_atom_site_U_iso_or_equiv
_atom_site_adp_type
_atom_site_occupancy
_atom_site_site_symmetry_order
_atom_site_calc_flag
_atom_site_refinement_flags_posn
_atom_site_refinement_flags_adp
_atom_site_refinement_flags_occupancy
_atom_site_disorder_assembly
_atom_site_disorder_group
O1 O 0.34334(19) 0.76130(13) 1.02311(13) 0.0464(6) Uani 1 1 d . . . . .
H1 H 0.305(4) 0.778(2) 0.983(2) 0.077(13) Uiso 1 1 d . . . . .
C1 C 0.5358(8) 0.9331(4) 1.1471(4) 0.160(3) Uani 1 1 d . . . . .
H1A H 0.5918 0.9541 1.1135 0.192 Uiso 1 1 calc R . . . .
H1B H 0.4788 0.9637 1.1719 0.192 Uiso 1 1 calc R . . . .
N1 N 0.6162(2) 0.67763(13) 1.06954(13) 0.0377(6) Uani 1 1 d . . . . .
N2 N 1.3155(2) 0.31671(13) 1.03423(13) 0.0356(6) Uani 1 1 d . . . . .
C2 C 0.5371(5) 0.8677(3) 1.1583(3) 0.0862(14) Uani 1 1 d . . . . .
H2 H 0.4778 0.8517 1.1927 0.103 Uiso 1 1 calc R . . . .
O2 O 0.46118(19) 0.70555(13) 0.89572(11) 0.0475(6) Uani 1 1 d . . . . .
C3 C 0.6161(3) 0.80525(19) 1.1274(2) 0.0545(9) Uani 1 1 d . . . . .
H3A H 0.6628 0.7817 1.1673 0.065 Uiso 1 1 calc R . . . .
H3B H 0.6764 0.8263 1.0929 0.065 Uiso 1 1 calc R . . . .
C36 C 1.1964(4) 0.5824(2) 1.1305(3) 0.0758(13) Uani 1 1 d . . . . .
H36 H 1.1560 0.6256 1.1475 0.091 Uiso 1 1 calc R . . . .
C37 C 1.2289(4) 0.5761(2) 1.0583(3) 0.0699(11) Uani 1 1 d . . . . .
H37 H 1.2109 0.6153 1.0259 0.084 Uiso 1 1 calc R . . . .
C38 C 1.2889(3) 0.51151(19) 1.0321(2) 0.0543(9) Uani 1 1 d . . . . .
H38 H 1.3096 0.5077 0.9823 0.065 Uiso 1 1 calc R . . . .
C35 C 1.2235(4) 0.5252(2) 1.1777(2) 0.0744(12) Uani 1 1 d . . . . .
H35 H 1.2011 0.5291 1.2272 0.089 Uiso 1 1 calc R . . . .
C34 C 1.2840(4) 0.4612(2) 1.1529(2) 0.0586(10) Uani 1 1 d . . . . .
H34 H 1.3024 0.4227 1.1861 0.070 Uiso 1 1 calc R . . . .
C33 C 1.3177(3) 0.45302(17) 1.07973(18) 0.0409(8) Uani 1 1 d . . . . .
C32 C 1.3892(3) 0.38477(17) 1.05278(19) 0.0437(8) Uani 1 1 d . . . . .
H32A H 1.4363 0.3994 1.0092 0.052 Uiso 1 1 calc R . . . .
H32B H 1.4498 0.3711 1.0905 0.052 Uiso 1 1 calc R . . . .
C31 C 1.0656(4) 0.1182(3) 1.2119(2) 0.0833(14) Uani 1 1 d . . . . .
H31A H 1.0118 0.1598 1.2244 0.125 Uiso 1 1 calc GR . . . .
H31B H 1.1027 0.0982 1.2561 0.125 Uiso 1 1 calc GR . . . .
H31C H 1.0171 0.0796 1.1880 0.125 Uiso 1 1 calc GR . . . .
C30 C 1.1679(3) 0.1450(2) 1.16044(18) 0.0512(9) Uani 1 1 d . . . . .
C29 C 1.2558(4) 0.0819(2) 1.1378(2) 0.0753(13) Uani 1 1 d . . . . .
H29A H 1.2081 0.0417 1.1160 0.113 Uiso 1 1 calc GR . . . .
H29B H 1.2996 0.0635 1.1804 0.113 Uiso 1 1 calc GR . . . .
H29C H 1.3155 0.1007 1.1025 0.113 Uiso 1 1 calc GR . . . .
C28 C 1.3220(3) 0.24534(19) 1.15673(17) 0.0459(8) Uani 1 1 d . . . . .
H28A H 1.3871 0.2127 1.1371 0.055 Uiso 1 1 calc R . . . .
H28B H 1.3613 0.2839 1.1869 0.055 Uiso 1 1 calc R . . . .
C27 C 1.2484(3) 0.28066(16) 1.09520(15) 0.0350(7) Uani 1 1 d . . . . .
H27 H 1.1859 0.3155 1.1155 0.042 Uiso 1 1 calc R . . . .
C26 C 1.1834(3) 0.21892(17) 1.05253(15) 0.0338(7) Uani 1 1 d . . . . .
H26 H 1.2476 0.1852 1.0321 0.041 Uiso 1 1 calc R . . . .
C25 C 1.1226(2) 0.26158(16) 0.98925(16) 0.0332(7) Uani 1 1 d . . . . .
H25 H 1.1164 0.2296 0.9452 0.040 Uiso 1 1 calc R . . . .
C24 C 1.2172(3) 0.32661(17) 0.97665(16) 0.0374(7) Uani 1 1 d . . . . .
H24 H 1.1740 0.3746 0.9855 0.045 Uiso 1 1 calc R . . . .
C23 C 1.2741(3) 0.3286(2) 0.89993(17) 0.0573(10) Uani 1 1 d . . . . .
H23A H 1.3427 0.3646 0.8991 0.069 Uiso 1 1 calc R . . . .
H23B H 1.3081 0.2793 0.8881 0.069 Uiso 1 1 calc R . . . .
C22 C 1.1790(5) 0.3501(3) 0.8430(2) 0.0785(13) Uani 1 1 d . . . . .
H22 H 1.1422 0.3974 0.8482 0.094 Uiso 1 1 calc R . . . .
C21 C 1.1440(5) 0.3120(4) 0.7899(3) 0.116(2) Uani 1 1 d . . . . .
H21A H 1.1777 0.2643 0.7821 0.140 Uiso 1 1 calc R . . . .
H21B H 1.0838 0.3310 0.7576 0.140 Uiso 1 1 calc R . . . .
O3 O 0.5388(2) 0.58128(13) 0.89170(13) 0.0569(6) Uani 1 1 d . . . . .
C4 C 0.5384(3) 0.74571(17) 1.08834(16) 0.0409(7) Uani 1 1 d . . . . .
H4 H 0.4720 0.7295 1.1223 0.049 Uiso 1 1 calc R . . . .
O4 O 1.00427(18) 0.29286(12) 1.00720(12) 0.0421(5) Uani 1 1 d . . . . .
H4A H 0.951(3) 0.2595(16) 1.007(2) 0.063 Uiso 1 1 calc GR . . . .
O5 O 1.10226(18) 0.17599(12) 1.09781(11) 0.0448(5) Uani 1 1 d . . . . .
C5 C 0.4748(3) 0.77150(17) 1.01585(17) 0.0386(7) Uani 1 1 d . . . . .
H5 H 0.4954 0.8241 1.0045 0.046 Uiso 1 1 calc R . . . .
C6 C 0.5327(3) 0.71809(17) 0.95986(15) 0.0357(7) Uani 1 1 d . . . . .
H6 H 0.6152 0.7378 0.9454 0.043 Uiso 1 1 calc R . . . .
O6 O 1.2340(2) 0.20251(13) 1.19955(12) 0.0515(6) Uani 1 1 d . . . . .
C7 C 0.5517(3) 0.64692(16) 1.00460(16) 0.0380(7) Uani 1 1 d . . . . .
H7 H 0.4695 0.6273 1.0197 0.046 Uiso 1 1 calc R . . . .
C8 C 0.6161(3) 0.58923(19) 0.95618(17) 0.0493(9) Uani 1 1 d . . . . .
H8A H 0.6996 0.6064 0.9426 0.059 Uiso 1 1 calc R . . . .
H8B H 0.6235 0.5414 0.9818 0.059 Uiso 1 1 calc R . . . .
C9 C 0.4201(4) 0.6281(3) 0.7929(2) 0.0784(13) Uani 1 1 d . . . . .
H9A H 0.3935 0.6731 0.7679 0.118 Uiso 1 1 calc GR . . . .
H9B H 0.3491 0.6051 0.8166 0.118 Uiso 1 1 calc GR . . . .
H9C H 0.4557 0.5936 0.7579 0.118 Uiso 1 1 calc GR . . . .
C18 C 0.6537(4) 0.4869(2) 1.1416(2) 0.0579(10) Uani 1 1 d . . . . .
H18 H 0.5732 0.4830 1.1612 0.070 Uiso 1 1 calc R . . . .
C17 C 0.7250(5) 0.4229(2) 1.1329(3) 0.0758(12) Uani 1 1 d . . . . .
H17 H 0.6920 0.3764 1.1468 0.091 Uiso 1 1 calc R . . . .
C10 C 0.5175(3) 0.6481(2) 0.85022(18) 0.0535(9) Uani 1 1 d . . . . .
C13 C 0.6996(3) 0.55694(18) 1.12166(17) 0.0427(8) Uani 1 1 d . . . . .
C12 C 0.6198(4) 0.62632(19) 1.13315(17) 0.0515(9) Uani 1 1 d . . . . .
H12A H 0.5346 0.6106 1.1445 0.062 Uiso 1 1 calc R . . . .
H12B H 0.6517 0.6537 1.1756 0.062 Uiso 1 1 calc R . . . .
C11 C 0.6379(4) 0.6764(3) 0.8148(2) 0.0717(12) Uani 1 1 d . . . . .
H11A H 0.6724 0.6377 0.7838 0.108 Uiso 1 1 calc GR . . . .
H11B H 0.6975 0.6891 0.8527 0.108 Uiso 1 1 calc GR . . . .
H11C H 0.6200 0.7204 0.7857 0.108 Uiso 1 1 calc GR . . . .
C15 C 0.8907(4) 0.4954(3) 1.0847(2) 0.0723(12) Uani 1 1 d . . . . .
H15 H 0.9710 0.4984 1.0646 0.087 Uiso 1 1 calc R . . . .
C14 C 0.8204(4) 0.5604(2) 1.0945(2) 0.0619(10) Uani 1 1 d . . . . .
H14 H 0.8553 0.6069 1.0826 0.074 Uiso 1 1 calc R . . . .
C16 C 0.8425(5) 0.4264(2) 1.1045(2) 0.0750(12) Uani 1 1 d . . . . .
H16 H 0.8899 0.3828 1.0985 0.090 Uiso 1 1 calc R . . . .

loop_
_atom_site_aniso_label
_atom_site_aniso_U_11
_atom_site_aniso_U_22
_atom_site_aniso_U_33
_atom_site_aniso_U_23
_atom_site_aniso_U_13
_atom_site_aniso_U_12
O1 0.0328(11) 0.0562(15) 0.0502(14) -0.0007(12) 0.0004(11) 0.0062(10)
C1 0.184(7) 0.094(5) 0.203(8) -0.042(5) -0.014(6) 0.057(5)
N1 0.0436(14) 0.0363(14) 0.0333(13) -0.0032(11) -0.0021(12) 0.0051(12)
N2 0.0263(12) 0.0411(14) 0.0394(14) -0.0025(11) -0.0017(11) -0.0033(11)
C2 0.102(4) 0.068(3) 0.089(3) -0.035(3) -0.017(3) 0.014(3)
O2 0.0410(12) 0.0636(14) 0.0380(12) -0.0075(11) -0.0066(11) 0.0080(11)
C3 0.059(2) 0.054(2) 0.051(2) -0.0148(17) -0.0146(18) 0.0086(18)
C36 0.074(3) 0.044(2) 0.109(4) -0.017(2) 0.014(3) -0.001(2)
C37 0.062(2) 0.048(2) 0.100(3) 0.012(2) -0.006(3) 0.000(2)
C38 0.051(2) 0.051(2) 0.061(2) 0.0048(18) -0.0009(19) -0.0101(18)
C35 0.093(3) 0.056(3) 0.075(3) -0.020(2) 0.022(3) -0.011(2)
C34 0.076(3) 0.046(2) 0.054(2) -0.0001(17) -0.001(2) -0.010(2)
C33 0.0314(16) 0.0403(18) 0.051(2) -0.0013(16) -0.0023(15) -0.0131(14)
C32 0.0321(16) 0.050(2) 0.0495(19) -0.0026(15) -0.0008(15) -0.0077(15)
C31 0.076(3) 0.104(4) 0.070(3) 0.040(3) -0.009(2) -0.025(3)
C30 0.053(2) 0.052(2) 0.0484(19) 0.0108(17) -0.0113(18) -0.0074(18)
C29 0.087(3) 0.047(2) 0.092(3) 0.003(2) -0.030(3) 0.005(2)
C28 0.0431(18) 0.051(2) 0.0437(17) 0.0004(16) -0.0094(16) -0.0066(16)
C27 0.0285(14) 0.0395(16) 0.0369(16) -0.0046(14) -0.0005(14) 0.0010(13)
C26 0.0280(14) 0.0374(16) 0.0361(16) -0.0016(14) 0.0038(13) -0.0008(13)
C25 0.0268(14) 0.0382(17) 0.0346(16) -0.0054(13) -0.0013(13) 0.0019(13)
C24 0.0297(14) 0.0410(17) 0.0413(17) 0.0034(14) -0.0008(14) -0.0021(14)
C23 0.0435(18) 0.084(3) 0.045(2) 0.0097(18) -0.0020(17) -0.0194(19)
C22 0.109(4) 0.083(3) 0.044(2) 0.011(2) -0.010(2) -0.022(3)
C21 0.102(4) 0.177(6) 0.070(3) 0.028(4) -0.008(3) -0.011(4)
O3 0.0612(15) 0.0598(15) 0.0496(14) -0.0199(13) -0.0110(13) 0.0033(13)
C4 0.0402(17) 0.0434(18) 0.0392(17) -0.0050(14) 0.0010(15) 0.0052(15)
O4 0.0256(10) 0.0469(12) 0.0537(13) 0.0012(11) 0.0005(10) 0.0018(9)
O5 0.0359(11) 0.0524(13) 0.0460(12) 0.0119(11) -0.0057(10) -0.0069(11)
C5 0.0338(15) 0.0370(17) 0.0450(18) -0.0003(14) -0.0019(14) 0.0006(14)
C6 0.0301(15) 0.0460(18) 0.0310(16) -0.0013(14) -0.0005(13) -0.0025(14)
O6 0.0561(14) 0.0572(14) 0.0413(12) 0.0066(11) -0.0067(11) -0.0044(12)
C7 0.0361(16) 0.0401(17) 0.0377(17) -0.0042(14) 0.0002(14) -0.0016(14)
C8 0.055(2) 0.048(2) 0.0447(19) -0.0076(16) -0.0058(17) 0.0083(17)
C9 0.072(3) 0.106(3) 0.057(2) -0.030(2) -0.020(2) 0.016(3)
C18 0.049(2) 0.057(2) 0.069(2) 0.0006(19) -0.0107(19) -0.0062(19)
C17 0.075(3) 0.045(2) 0.108(3) 0.000(2) -0.020(3) -0.002(2)
C10 0.055(2) 0.070(2) 0.0351(18) -0.0103(18) -0.0036(17) 0.007(2)
C13 0.047(2) 0.0452(19) 0.0354(17) 0.0042(15) -0.0071(15) 0.0028(16)
C12 0.060(2) 0.054(2) 0.0401(19) 0.0040(16) 0.0037(17) 0.0117(18)
C11 0.068(3) 0.101(3) 0.046(2) -0.004(2) 0.013(2) 0.011(3)
C15 0.051(2) 0.090(3) 0.075(3) 0.000(2) 0.003(2) 0.019(2)
C14 0.059(2) 0.056(2) 0.070(2) 0.012(2) 0.006(2) 0.005(2)
C16 0.076(3) 0.060(3) 0.090(3) -0.016(2) -0.023(3) 0.019(2)

loop_
_atom_type_symbol
_atom_type_description
_atom_type_scat_dispersion_real
_atom_type_scat_dispersion_imag
_atom_type_scat_source
C C 0.0033 0.0016 'International Tables Vol C Tables 4.2.6.8 and 6.1.1.4'
H H 0.0000 0.0000 'International Tables Vol C Tables 4.2.6.8 and 6.1.1.4'
N N 0.0061 0.0033 'International Tables Vol C Tables 4.2.6.8 and 6.1.1.4'
O O 0.0106 0.0060 'International Tables Vol C Tables 4.2.6.8 and 6.1.1.4'

loop_
_geom_angle_atom_site_label_1
_geom_angle_atom_site_label_2
_geom_angle_atom_site_label_3
_geom_angle
_geom_angle_site_symmetry_1
_geom_angle_site_symmetry_3
C7 N1 C4 102.8(2) . .
C7 N1 C12 114.3(2) . .
C12 N1 C4 109.5(2) . .
C32 N2 C24 115.9(2) . .
C27 N2 C32 116.4(2) . .
C27 N2 C24 103.76(19) . .
C1 C2 C3 132.1(7) . .
C6 O2 C10 111.0(2) . .
C2 C3 C4 112.4(3) . .
C37 C36 C35 119.4(4) . .
C36 C37 C38 120.8(4) . .
C33 C38 C37 120.3(4) . .
C36 C35 C34 120.6(4) . .
C35 C34 C33 121.3(4) . .
C38 C33 C32 120.7(3) . .
C34 C33 C38 117.6(3) . .
C34 C33 C32 121.7(3) . .
N2 C32 C33 117.4(2) . .
C31 C30 C29 112.4(3) . .
O5 C30 C31 104.8(3) . .
O5 C30 C29 111.6(3) . .
O6 C30 C31 105.9(3) . .
O6 C30 C29 111.0(3) . .
O6 C30 O5 110.9(3) . .
O6 C28 C27 106.3(2) . .
N2 C27 C28 119.2(2) . .
N2 C27 C26 98.9(2) . .
C28 C27 C26 108.5(2) . .
C27 C26 C25 102.8(2) . .
O5 C26 C27 112.0(2) . .
O5 C26 C25 116.5(2) . .
C26 C25 C24 101.8(2) . .
O4 C25 C26 113.7(2) . .
O4 C25 C24 108.7(2) . .
N2 C24 C25 105.4(2) . .
N2 C24 C23 111.4(2) . .
C23 C24 C25 114.3(3) . .
C22 C23 C24 111.6(3) . .
C21 C22 C23 127.1(5) . .
C10 O3 C8 116.1(3) . .
N1 C4 C3 111.4(2) . .
N1 C4 C5 106.6(2) . .
C3 C4 C5 115.4(3) . .
C26 O5 C30 111.5(2) . .
O1 C5 C4 108.4(3) . .
O1 C5 C6 112.5(2) . .
C6 C5 C4 101.8(2) . .
O2 C6 C5 115.5(2) . .
O2 C6 C7 112.5(2) . .
C7 C6 C5 102.5(2) . .
C30 O6 C28 115.6(2) . .
N1 C7 C6 100.5(2) . .
N1 C7 C8 120.3(2) . .
C8 C7 C6 108.3(2) . .
O3 C8 C7 106.1(3) . .
C17 C18 C13 121.2(4) . .
C16 C17 C18 121.0(4) . .
O2 C10 C9 105.8(3) . .
O2 C10 C11 111.0(3) . .
O3 C10 O2 110.7(3) . .
O3 C10 C9 106.1(3) . .
O3 C10 C11 111.4(3) . .
C9 C10 C11 111.5(3) . .
C18 C13 C12 119.9(3) . .
C14 C13 C18 117.5(3) . .
C14 C13 C12 122.6(3) . .
N1 C12 C13 114.3(3) . .
C16 C15 C14 120.4(4) . .
C13 C14 C15 120.9(4) . .
C17 C16 C15 119.0(4) . .

loop_
_geom_bond_atom_site_label_1
_geom_bond_atom_site_label_2
_geom_bond_distance
_geom_bond_site_symmetry_2
O1 C5 1.417(4) .
C1 C2 1.177(7) .
N1 C4 1.503(4) .
N1 C7 1.466(4) .
N1 C12 1.468(4) .
N2 C32 1.478(4) .
N2 C27 1.462(4) .
N2 C24 1.487(4) .
C2 C3 1.498(6) .
O2 C6 1.406(3) .
O2 C10 1.441(4) .
C3 C4 1.517(4) .
C36 C37 1.357(6) .
C36 C35 1.357(6) .
C37 C38 1.394(5) .
C38 C33 1.383(5) .
C35 C34 1.380(5) .
C34 C33 1.380(5) .
C33 C32 1.511(4) .
C31 C30 1.510(5) .
C30 C29 1.514(5) .
C30 O5 1.441(4) .
C30 O6 1.426(4) .
C28 C27 1.499(4) .
C28 O6 1.434(4) .
C27 C26 1.508(4) .
C26 C25 1.518(4) .
C26 O5 1.413(3) .
C25 C24 1.548(4) .
C25 O4 1.413(3) .
C24 C23 1.516(4) .
C23 C22 1.494(5) .
C22 C21 1.233(6) .
O3 C8 1.435(4) .
O3 C10 1.420(4) .
C4 C5 1.546(4) .
C5 C6 1.518(4) .
C6 C7 1.513(4) .
C7 C8 1.512(4) .
C9 C10 1.508(5) .
C18 C17 1.374(5) .
C18 C13 1.382(5) .
C17 C16 1.354(6) .
C10 C11 1.519(5) .
C13 C12 1.509(4) .
C13 C14 1.378(5) .
C15 C14 1.385(5) .
C15 C16 1.373(6) .
